data_4333776
loop_
_publ_author_name
'Yuta Hasegawa'
'Ryota Sakamoto'
'Kazuhiro Takahashi'
'Hiroshi Nishihara'

_publ_section_title
;
 Bis[(E)-2,6-bis(1H-pyrazol-1-yl)-4-styrylpyridine]iron(II) Complex:
 Relationship between Thermal Spin Crossover and Crystal Solvent
;
_journal_name_full 'Inorganic Chemistry'
_journal_page_first 1658
_journal_page_last 1665
_journal_paper_doi 10.1021/ic302640m
_journal_volume 52
_journal_year 2013
_chemical_formula_moiety 'C38 H30 Fe N10, 4(C H3 N O2), 2(B F4)'
_chemical_formula_sum 'C42 H42 B2 F8 Fe N14 O8'
_chemical_formula_weight 1100.37
_space_group_IT_number 2
_symmetry_cell_setting triclinic
_symmetry_space_group_name_Hall '-P 1'
_symmetry_space_group_name_H-M 'P -1'
_audit_creation_date 2008-08-28T20:54:21-00:00
_audit_creation_method 'WinGX routine CIF_UPDATE'
_cell_angle_alpha 94.664(3)
_cell_angle_beta 102.916(3)
_cell_angle_gamma 103.734(4)
_cell_formula_units_Z 2
_cell_length_a 10.506(3)
_cell_length_b 13.510(4)
_cell_length_c 18.116(5)
_cell_measurement_reflns_used 6174
_cell_measurement_temperature 113(2)
_cell_measurement_theta_max 27.48
_cell_measurement_theta_min 3.01
_cell_volume 2410.0(12)
_computing_structure_refinement 'SHELXL-97 (Sheldrick, 1997)'
_diffrn_ambient_temperature 113(2)
_diffrn_detector_area_resol_mean 28.5714
_diffrn_measured_fraction_theta_full 0.980
_diffrn_measured_fraction_theta_max 0.956
_diffrn_measurement_device_type 'Rigaku Saturn'
_diffrn_measurement_method dtintegrate.ref
_diffrn_radiation_detector CCD
_diffrn_radiation_monochromator 'Graphite Monochromator'
_diffrn_radiation_type MoK\a
_diffrn_radiation_wavelength 0.71073
_diffrn_reflns_av_R_equivalents 0.0324
_diffrn_reflns_limit_h_max 12
_diffrn_reflns_limit_h_min -13
_diffrn_reflns_limit_k_max 17
_diffrn_reflns_limit_k_min -16
_diffrn_reflns_limit_l_max 23
_diffrn_reflns_limit_l_min -23
_diffrn_reflns_number 19125
_diffrn_reflns_theta_full 25
_diffrn_reflns_theta_max 27.48
_diffrn_reflns_theta_min 3.01
_exptl_absorpt_coefficient_mu 0.412
_exptl_absorpt_correction_T_max 0.821
_exptl_absorpt_correction_T_min 0.776
_exptl_absorpt_correction_type numerical
_exptl_absorpt_process_details
;'Higashi (1999). Programs for Absorption Correction.'
Rigaku Corporation, Tokyo, Japan.
;
_exptl_crystal_colour Brown
_exptl_crystal_density_diffrn 1.516
_exptl_crystal_description Block
_exptl_crystal_F_000 1128
_exptl_crystal_preparation Nitromethane/Diethylether
_exptl_crystal_size_max 0.65
_exptl_crystal_size_mid 0.50
_exptl_crystal_size_min 0.50
_refine_diff_density_max 1.149
_refine_diff_density_min -0.934
_refine_ls_extinction_method none
_refine_ls_goodness_of_fit_ref 1.080
_refine_ls_hydrogen_treatment constr
_refine_ls_matrix_type full
_refine_ls_number_parameters 680
_refine_ls_number_reflns 10578
_refine_ls_number_restraints 0
_refine_ls_restrained_S_all 1.080
_refine_ls_R_factor_gt 0.0504
_refine_ls_shift/su_max 0.001
_refine_ls_structure_factor_coef Fsqd
_refine_ls_weighting_details 'calc w=1/[\s^2^(Fo^2^)+(0.0601P)^2^+0.7045P] where P=(Fo^2^+2Fc^2^)/3'
_refine_ls_weighting_scheme calc
_refine_ls_wR_factor_ref 0.1311
_reflns_number_gt 7959
_reflns_number_total 10578
_reflns_threshold_expression >2sigma(I)
_cod_data_source_file ic302640m_si_002_09.cif
_cod_data_source_block '[Fe(E-dpsp)2](BF4)2-4MeNO2_113K-trapped'
_cod_original_cell_volume 2410.1(12)
_cod_database_code 4333776

loop_
_symmetry_equiv_pos_as_xyz
'x, y, z'
'-x, -y, -z'

loop_
_atom_site_label
_atom_site_type_symbol
_atom_site_fract_x
_atom_site_fract_y
_atom_site_fract_z
_atom_site_U_iso_or_equiv
_atom_site_adp_type
_atom_site_occupancy
_atom_site_calc_flag
_atom_site_refinement_flags
C42 C 0.3264(5) 0.8519(4) 0.5825(3) 0.0802(14) Uani 1 d .
H42A H 0.4165 0.8399 0.5972 0.12 Uiso 1 calc R
H42B H 0.2635 0.7914 0.5488 0.12 Uiso 1 calc R
H42C H 0.2946 0.8642 0.6284 0.12 Uiso 1 calc R
O7 O 0.4103(7) 1.0133(3) 0.5738(4) 0.281(5) Uani 1 d .
O8 O 0.2606(4) 0.9298(4) 0.4802(2) 0.1290(16) Uani 1 d .
N14 N 0.3334(4) 0.9402(3) 0.5430(2) 0.0778(12) Uani 1 d .
C1 C 0.3050(3) 0.44530(19) 0.81051(15) 0.0227(5) Uani 1 d .
H1 H 0.2861 0.4908 0.7748 0.027 Uiso 1 calc R
C2 C 0.4299(3) 0.46038(19) 0.86464(15) 0.0240(6) Uani 1 d .
H2 H 0.5083 0.5161 0.8721 0.029 Uiso 1 calc R
C3 C 0.4147(2) 0.37786(19) 0.90415(14) 0.0212(5) Uani 1 d .
H3 H 0.4811 0.3651 0.9446 0.025 Uiso 1 calc R
C4 C 0.2181(2) 0.22130(18) 0.88916(13) 0.0158(5) Uani 1 d .
C5 C 0.2698(2) 0.16395(18) 0.94162(13) 0.0175(5) Uani 1 d .
H5 H 0.359 0.1884 0.9735 0.021 Uiso 1 calc R
C6 C 0.1859(2) 0.06747(18) 0.94659(13) 0.0163(5) Uani 1 d .
C7 C 0.0536(2) 0.03549(18) 0.89941(13) 0.0164(5) Uani 1 d .
H7 H -0.0061 -0.0282 0.9024 0.02 Uiso 1 calc R
C8 C 0.0133(2) 0.09931(18) 0.84880(13) 0.0154(5) Uani 1 d .
C9 C -0.2203(2) -0.00411(19) 0.77563(14) 0.0220(5) Uani 1 d .
H9 H -0.2315 -0.0646 0.7994 0.026 Uiso 1 calc R
C10 C -0.3100(3) 0.0150(2) 0.71492(16) 0.0281(6) Uani 1 d .
H10 H -0.3955 -0.0293 0.6881 0.034 Uiso 1 calc R
C11 C -0.2502(2) 0.11326(19) 0.70011(14) 0.0227(5) Uani 1 d .
H11 H -0.2906 0.1466 0.6606 0.027 Uiso 1 calc R
C12 C 0.2333(2) -0.00167(18) 0.99831(13) 0.0181(5) Uani 1 d .
H12 H 0.1704 -0.0641 1.0006 0.022 Uiso 1 calc R
C13 C 0.3586(2) 0.01733(19) 1.04226(13) 0.0186(5) Uani 1 d .
H13 H 0.4196 0.0799 1.0385 0.022 Uiso 1 calc R
C14 C 0.4141(2) -0.04661(18) 1.09584(13) 0.0179(5) Uani 1 d .
C15 C 0.5438(2) -0.0054(2) 1.14315(14) 0.0215(5) Uani 1 d .
H15 H 0.5929 0.062 1.1394 0.026 Uiso 1 calc R
C16 C 0.6027(3) -0.0612(2) 1.19562(15) 0.0260(6) Uani 1 d .
H16 H 0.6909 -0.0317 1.2278 0.031 Uiso 1 calc R
C17 C 0.5326(3) -0.1597(2) 1.20092(15) 0.0255(6) Uani 1 d .
H17 H 0.5728 -0.1985 1.2363 0.031 Uiso 1 calc R
C18 C 0.4028(3) -0.2019(2) 1.15410(15) 0.0245(6) Uani 1 d .
H18 H 0.3545 -0.2696 1.1577 0.029 Uiso 1 calc R
C19 C 0.3437(3) -0.14602(19) 1.10230(14) 0.0213(5) Uani 1 d .
H19 H 0.2548 -0.1753 1.0709 0.026 Uiso 1 calc R
C20 C 0.1367(3) 0.15144(19) 0.65107(14) 0.0224(5) Uani 1 d .
H20 H 0.1753 0.1065 0.6812 0.027 Uiso 1 calc R
C21 C 0.1312(3) 0.1525(2) 0.57275(15) 0.0265(6) Uani 1 d .
H21 H 0.1643 0.1103 0.5412 0.032 Uiso 1 calc R
C22 C 0.0683(3) 0.2270(2) 0.55182(14) 0.0244(6) Uani 1 d .
H22 H 0.0482 0.2466 0.5022 0.029 Uiso 1 calc R
C23 C -0.0338(2) 0.34004(19) 0.62580(14) 0.0198(5) Uani 1 d .
C24 C -0.0931(3) 0.39051(19) 0.57052(14) 0.0226(5) Uani 1 d .
H24 H -0.0831 0.3813 0.5198 0.027 Uiso 1 calc R
C25 C -0.1688(3) 0.45590(19) 0.59097(15) 0.0228(5) Uani 1 d .
C26 C -0.1801(3) 0.46877(19) 0.66687(15) 0.0224(5) Uani 1 d .
H26 H -0.2309 0.5125 0.6825 0.027 Uiso 1 calc R
C27 C -0.1147(2) 0.41553(18) 0.71762(14) 0.0191(5) Uani 1 d .
C28 C -0.1646(3) 0.47284(19) 0.84187(15) 0.0225(5) Uani 1 d .
H28 H -0.2149 0.5211 0.8275 0.027 Uiso 1 calc R
C29 C -0.1286(3) 0.44629(19) 0.91335(15) 0.0260(6) Uani 1 d .
H29 H -0.1491 0.4722 0.9584 0.031 Uiso 1 calc R
C30 C -0.0549(3) 0.37270(19) 0.90676(14) 0.0220(5) Uani 1 d .
H30 H -0.0165 0.3411 0.948 0.026 Uiso 1 calc R
C31 C -0.2354(3) 0.5067(2) 0.53037(15) 0.0249(6) Uani 1 d .
H31 H -0.2203 0.4946 0.481 0.03 Uiso 1 calc R
C32 C -0.3144(3) 0.56743(19) 0.53884(15) 0.0243(6) Uani 1 d .
H32 H -0.3282 0.5807 0.5884 0.029 Uiso 1 calc R
C33 C -0.3828(2) 0.61636(19) 0.47749(15) 0.0227(5) Uani 1 d .
C34 C -0.3948(3) 0.5858(2) 0.39968(16) 0.0265(6) Uani 1 d .
H34 H -0.3589 0.5313 0.3848 0.032 Uiso 1 calc R
C35 C -0.4595(3) 0.6358(2) 0.34420(16) 0.0291(6) Uani 1 d .
H35 H -0.4671 0.6154 0.2916 0.035 Uiso 1 calc R
C36 C -0.5122(3) 0.7143(2) 0.36535(16) 0.0294(6) Uani 1 d .
H36 H -0.5565 0.7479 0.3274 0.035 Uiso 1 calc R
C37 C -0.5008(3) 0.7445(2) 0.44197(17) 0.0334(7) Uani 1 d .
H37 H -0.5365 0.7994 0.4564 0.04 Uiso 1 calc R
C38 C -0.4379(3) 0.6954(2) 0.49770(16) 0.0286(6) Uani 1 d .
H38 H -0.4324 0.7157 0.55 0.034 Uiso 1 calc R
C39 C 0.1725(3) 0.6937(3) 0.8830(2) 0.0495(9) Uani 1 d .
H39A H 0.1411 0.7454 0.91 0.074 Uiso 1 calc R
H39B H 0.1047 0.6272 0.8733 0.074 Uiso 1 calc R
H39C H 0.186 0.7149 0.8343 0.074 Uiso 1 calc R
C40 C 0.5048(3) 0.7233(2) 0.79537(16) 0.0308(6) Uani 1 d .
H40A H 0.4183 0.6718 0.7887 0.046 Uiso 1 calc R
H40B H 0.4885 0.7913 0.7908 0.046 Uiso 1 calc R
H40C H 0.5631 0.7245 0.8461 0.046 Uiso 1 calc R
C41 C -0.0969(3) 0.7866(2) 0.67553(18) 0.0380(7) Uani 1 d .
H41A H -0.0971 0.7723 0.7277 0.057 Uiso 1 calc R
H41B H -0.0812 0.7281 0.6465 0.057 Uiso 1 calc R
H41C H -0.1845 0.7973 0.6505 0.057 Uiso 1 calc R
B1 B 0.1784(3) 0.6560(3) 0.6659(2) 0.0329(8) Uani 1 d .
B2 B 0.1481(3) 0.2599(2) 0.09418(16) 0.0209(6) Uani 1 d .
N1 N 0.2174(2) 0.35911(15) 0.81603(11) 0.0174(4) Uani 1 d .
N2 N 0.28626(19) 0.31761(14) 0.87447(11) 0.0163(4) Uani 1 d .
N3 N 0.09361(19) 0.18980(14) 0.84240(11) 0.0153(4) Uani 1 d .
N4 N -0.11279(19) 0.07926(15) 0.79555(11) 0.0156(4) Uani 1 d .
N5 N -0.1298(2) 0.15359(15) 0.74848(11) 0.0174(4) Uani 1 d .
N6 N 0.0814(2) 0.22054(15) 0.67765(11) 0.0170(4) Uani 1 d .
N7 N 0.0396(2) 0.26812(15) 0.61521(11) 0.0189(4) Uani 1 d .
N8 N -0.0431(2) 0.35211(15) 0.69837(11) 0.0176(4) Uani 1 d .
N9 N -0.1143(2) 0.41663(15) 0.79539(12) 0.0185(4) Uani 1 d .
N10 N -0.0463(2) 0.35364(15) 0.83531(11) 0.0185(4) Uani 1 d .
N11 N 0.3008(2) 0.68403(19) 0.93026(13) 0.0301(5) Uani 1 d .
N12 N 0.5717(2) 0.69649(18) 0.73595(14) 0.0289(5) Uani 1 d .
N13 N 0.0119(2) 0.88010(17) 0.67833(13) 0.0280(5) Uani 1 d .
O1 O 0.4034(2) 0.75241(19) 0.93701(13) 0.0498(6) Uani 1 d .
O2 O 0.3006(3) 0.60772(19) 0.96206(14) 0.0528(6) Uani 1 d .
O3 O 0.6031(2) 0.76238(17) 0.69571(13) 0.0453(6) Uani 1 d .
O4 O 0.5931(2) 0.61201(17) 0.73039(14) 0.0492(6) Uani 1 d .
O5 O 0.0457(3) 0.89766(16) 0.61947(13) 0.0522(7) Uani 1 d .
O6 O 0.0627(2) 0.93644(15) 0.73913(12) 0.0378(5) Uani 1 d .
F1 F 0.20856(17) 0.75051(12) 0.71170(9) 0.0354(4) Uani 1 d .
F2 F 0.29105(18) 0.64530(16) 0.64126(12) 0.0581(6) Uani 1 d .
F3 F 0.07182(16) 0.65032(12) 0.60276(9) 0.0329(4) Uani 1 d .
F4 F 0.1419(2) 0.57759(14) 0.70880(11) 0.0532(5) Uani 1 d .
F5 F 0.11177(16) 0.29739(11) 0.15830(8) 0.0286(4) Uani 1 d .
F6 F 0.03317(16) 0.22637(12) 0.03255(9) 0.0305(4) Uani 1 d .
F7 F 0.20105(16) 0.17671(11) 0.11090(9) 0.0290(4) Uani 1 d .
F8 F 0.24365(16) 0.33707(11) 0.07518(9) 0.0309(4) Uani 1 d .
Fe1 Fe 0.03037(3) 0.27239(3) 0.770015(19) 0.01529(10) Uani 1 d .

loop_
_atom_site_aniso_label
_atom_site_aniso_U_11
_atom_site_aniso_U_22
_atom_site_aniso_U_33
_atom_site_aniso_U_23
_atom_site_aniso_U_13
_atom_site_aniso_U_12
C42 0.064(3) 0.095(4) 0.074(3) 0.025(3) 0.017(2) 0.003(3)
O7 0.307(8) 0.068(3) 0.292(7) 0.083(4) -0.194(6) -0.056(4)
O8 0.108(3) 0.223(5) 0.054(2) 0.024(3) -0.006(2) 0.063(3)
N14 0.078(3) 0.054(2) 0.086(3) 0.012(2) -0.015(2) 0.020(2)
C1 0.0267(14) 0.0200(14) 0.0219(13) 0.0070(10) 0.0051(10) 0.0068(11)
C2 0.0197(13) 0.0200(13) 0.0276(14) 0.0058(10) 0.0033(10) -0.0017(11)
C3 0.0172(12) 0.0203(13) 0.0224(13) 0.0031(10) 0.0004(10) 0.0023(10)
C4 0.0179(12) 0.0156(12) 0.0138(11) 0.0025(9) 0.0035(9) 0.0047(10)
C5 0.0170(12) 0.0191(13) 0.0149(11) 0.0037(9) 0.0001(9) 0.0047(10)
C6 0.0193(12) 0.0170(12) 0.0132(11) 0.0022(9) 0.0027(9) 0.0073(10)
C7 0.0187(12) 0.0158(12) 0.0154(11) 0.0033(9) 0.0054(9) 0.0046(10)
C8 0.0167(11) 0.0154(12) 0.0141(11) 0.0011(9) 0.0032(9) 0.0056(10)
C9 0.0198(12) 0.0190(13) 0.0241(13) 0.0043(10) 0.0018(10) 0.0026(10)
C10 0.0201(13) 0.0277(15) 0.0283(14) 0.0054(11) -0.0049(11) 0.0003(11)
C11 0.0202(12) 0.0260(14) 0.0203(12) 0.0060(10) -0.0028(10) 0.0096(11)
C12 0.0217(12) 0.0163(12) 0.0167(12) 0.0041(9) 0.0043(9) 0.0060(10)
C13 0.0212(12) 0.0172(12) 0.0188(12) 0.0073(9) 0.0049(10) 0.0063(10)
C14 0.0209(12) 0.0216(13) 0.0142(11) 0.0057(9) 0.0052(9) 0.0095(10)
C15 0.0178(12) 0.0232(14) 0.0249(13) 0.0100(10) 0.0043(10) 0.0068(11)
C16 0.0203(13) 0.0332(15) 0.0263(14) 0.0116(11) 0.0029(10) 0.0110(12)
C17 0.0264(14) 0.0327(15) 0.0237(13) 0.0168(11) 0.0058(11) 0.0162(12)
C18 0.0257(14) 0.0237(14) 0.0274(14) 0.0137(11) 0.0078(11) 0.0082(11)
C19 0.0220(13) 0.0232(14) 0.0198(12) 0.0077(10) 0.0032(10) 0.0082(11)
C20 0.0230(13) 0.0224(14) 0.0212(13) 0.0033(10) 0.0009(10) 0.0090(11)
C21 0.0293(14) 0.0299(15) 0.0216(13) 0.0002(11) 0.0064(11) 0.0110(12)
C22 0.0285(14) 0.0278(14) 0.0149(12) 0.0013(10) 0.0033(10) 0.0058(12)
C23 0.0209(12) 0.0195(13) 0.0160(12) 0.0037(9) 0.0000(9) 0.0033(10)
C24 0.0257(13) 0.0214(13) 0.0186(12) 0.0075(10) 0.0005(10) 0.0054(11)
C25 0.0229(13) 0.0197(13) 0.0221(13) 0.0066(10) -0.0019(10) 0.0042(11)
C26 0.0210(13) 0.0153(13) 0.0309(14) 0.0066(10) 0.0029(10) 0.0070(10)
C27 0.0187(12) 0.0154(12) 0.0210(12) 0.0035(9) 0.0018(9) 0.0029(10)
C28 0.0229(13) 0.0181(13) 0.0267(14) -0.0004(10) 0.0071(10) 0.0063(11)
C29 0.0294(14) 0.0214(14) 0.0258(14) -0.0025(10) 0.0092(11) 0.0039(11)
C30 0.0234(13) 0.0202(13) 0.0193(12) 0.0030(10) 0.0037(10) 0.0013(11)
C31 0.0286(14) 0.0252(14) 0.0199(13) 0.0070(10) 0.0017(10) 0.0081(12)
C32 0.0241(13) 0.0229(14) 0.0226(13) 0.0062(10) 0.0000(10) 0.0042(11)
C33 0.0189(12) 0.0203(13) 0.0250(13) 0.0084(10) -0.0010(10) 0.0019(11)
C34 0.0245(14) 0.0229(14) 0.0310(15) 0.0055(11) -0.0005(11) 0.0105(11)
C35 0.0291(15) 0.0348(16) 0.0246(14) 0.0083(12) 0.0017(11) 0.0139(13)
C36 0.0283(14) 0.0380(17) 0.0292(15) 0.0185(12) 0.0073(12) 0.0183(13)
C37 0.0394(17) 0.0382(17) 0.0346(16) 0.0141(13) 0.0159(13) 0.0241(14)
C38 0.0310(15) 0.0332(16) 0.0250(14) 0.0123(12) 0.0081(11) 0.0111(13)
C39 0.0274(16) 0.080(3) 0.0392(19) 0.0041(17) 0.0031(14) 0.0172(17)
C40 0.0273(15) 0.0365(17) 0.0308(15) 0.0059(12) 0.0118(12) 0.0078(13)
C41 0.0274(15) 0.0396(18) 0.0399(18) -0.0056(14) 0.0082(13) -0.0010(14)
B1 0.0261(16) 0.0358(19) 0.0328(18) -0.0054(14) -0.0032(13) 0.0139(15)
B2 0.0255(15) 0.0166(14) 0.0212(14) 0.0042(11) 0.0042(11) 0.0079(12)
N1 0.0215(10) 0.0159(11) 0.0156(10) 0.0051(8) 0.0021(8) 0.0082(9)
N2 0.0164(10) 0.0148(10) 0.0163(10) 0.0051(8) -0.0002(8) 0.0047(8)
N3 0.0173(10) 0.0147(10) 0.0133(9) 0.0025(7) 0.0016(8) 0.0052(8)
N4 0.0171(10) 0.0147(10) 0.0150(10) 0.0048(8) 0.0011(8) 0.0061(8)
N5 0.0209(10) 0.0164(10) 0.0156(10) 0.0045(8) 0.0021(8) 0.0077(9)
N6 0.0195(10) 0.0181(10) 0.0132(10) 0.0050(8) 0.0009(8) 0.0064(8)
N7 0.0220(11) 0.0203(11) 0.0142(10) 0.0056(8) 0.0009(8) 0.0076(9)
N8 0.0190(10) 0.0148(10) 0.0177(10) 0.0037(8) 0.0014(8) 0.0041(8)
N9 0.0206(10) 0.0153(10) 0.0215(11) 0.0049(8) 0.0050(8) 0.0074(9)
N10 0.0203(10) 0.0141(10) 0.0195(10) 0.0040(8) 0.0025(8) 0.0030(8)
N11 0.0249(12) 0.0433(15) 0.0220(12) -0.0020(10) 0.0104(9) 0.0066(11)
N12 0.0197(11) 0.0310(14) 0.0307(13) -0.0029(10) 0.0027(10) 0.0022(10)
N13 0.0324(13) 0.0264(13) 0.0247(12) -0.0022(9) 0.0065(10) 0.0094(10)
O1 0.0280(12) 0.0649(16) 0.0417(14) -0.0027(11) 0.0081(10) -0.0118(11)
O2 0.0554(16) 0.0560(16) 0.0508(15) 0.0172(12) 0.0140(12) 0.0180(13)
O3 0.0417(13) 0.0497(14) 0.0354(13) 0.0031(10) 0.0138(10) -0.0082(11)
O4 0.0489(14) 0.0380(13) 0.0561(15) -0.0143(11) 0.0004(11) 0.0215(11)
O5 0.092(2) 0.0348(12) 0.0302(12) 0.0046(10) 0.0238(13) 0.0094(13)
O6 0.0369(12) 0.0363(12) 0.0319(11) -0.0143(9) 0.0070(9) 0.0020(10)
F1 0.0364(9) 0.0356(9) 0.0322(9) -0.0061(7) 0.0025(7) 0.0149(8)
F2 0.0325(10) 0.0752(14) 0.0591(13) -0.0303(11) 0.0014(9) 0.0227(10)
F3 0.0293(9) 0.0414(10) 0.0249(8) 0.0050(7) -0.0003(7) 0.0099(7)
F4 0.0610(13) 0.0427(11) 0.0448(12) 0.0121(9) -0.0141(10) 0.0164(10)
F5 0.0339(9) 0.0293(8) 0.0232(8) 0.0023(6) 0.0080(7) 0.0091(7)
F6 0.0298(8) 0.0340(9) 0.0234(8) 0.0041(7) -0.0021(6) 0.0081(7)
F7 0.0333(9) 0.0220(8) 0.0331(9) 0.0090(6) 0.0039(7) 0.0124(7)
F8 0.0352(9) 0.0211(8) 0.0385(9) 0.0081(7) 0.0152(7) 0.0041(7)
Fe1 0.01736(18) 0.01560(19) 0.01297(17) 0.00452(12) 0.00086(12) 0.00637(14)

loop_
_atom_type_symbol
_atom_type_description
_atom_type_scat_dispersion_real
_atom_type_scat_dispersion_imag
_atom_type_scat_source
C C 0.0033 0.0016 'International Tables Vol C Tables 4.2.6.8 and 6.1.1.4'
H H 0 0 'International Tables Vol C Tables 4.2.6.8 and 6.1.1.4'
B B 0.0013 0.0007 'International Tables Vol C Tables 4.2.6.8 and 6.1.1.4'
N N 0.0061 0.0033 'International Tables Vol C Tables 4.2.6.8 and 6.1.1.4'
O O 0.0106 0.006 'International Tables Vol C Tables 4.2.6.8 and 6.1.1.4'
F F 0.0171 0.0103 'International Tables Vol C Tables 4.2.6.8 and 6.1.1.4'
Fe Fe 0.3463 0.8444 'International Tables Vol C Tables 4.2.6.8 and 6.1.1.4'

loop_
_geom_angle_atom_site_label_1
_geom_angle_atom_site_label_2
_geom_angle_atom_site_label_3
_geom_angle
N14 C42 H42A 109.5
N14 C42 H42B 109.5
H42A C42 H42B 109.5
N14 C42 H42C 109.5
H42A C42 H42C 109.5
H42B C42 H42C 109.5
O7 N14 O8 125.7(5)
O7 N14 C42 116.2(5)
O8 N14 C42 118.1(4)
N1 C1 C2 111.2(2)
N1 C1 H1 124.4
C2 C1 H1 124.4
C3 C2 C1 105.7(2)
C3 C2 H2 127.2
C1 C2 H2 127.2
N2 C3 C2 107.0(2)
N2 C3 H3 126.5
C2 C3 H3 126.5
N3 C4 C5 123.4(2)
N3 C4 N2 110.22(19)
C5 C4 N2 126.4(2)
C4 C5 C6 117.9(2)
C4 C5 H5 121.1
C6 C5 H5 121.1
C7 C6 C5 119.0(2)
C7 C6 C12 118.8(2)
C5 C6 C12 122.2(2)
C8 C7 C6 117.9(2)
C8 C7 H7 121.1
C6 C7 H7 121.1
N3 C8 C7 123.4(2)
N3 C8 N4 110.4(2)
C7 C8 N4 126.2(2)
N4 C9 C10 107.1(2)
N4 C9 H9 126.5
C10 C9 H9 126.5
C9 C10 C11 106.0(2)
C9 C10 H10 127
C11 C10 H10 127
N5 C11 C10 111.2(2)
N5 C11 H11 124.4
C10 C11 H11 124.4
C13 C12 C6 124.3(2)
C13 C12 H12 117.9
C6 C12 H12 117.9
C12 C13 C14 127.9(2)
C12 C13 H13 116
C14 C13 H13 116
C15 C14 C19 118.4(2)
C15 C14 C13 117.9(2)
C19 C14 C13 123.6(2)
C16 C15 C14 121.2(2)
C16 C15 H15 119.4
C14 C15 H15 119.4
C17 C16 C15 119.8(2)
C17 C16 H16 120.1
C15 C16 H16 120.1
C16 C17 C18 119.7(2)
C16 C17 H17 120.2
C18 C17 H17 120.2
C19 C18 C17 120.5(2)
C19 C18 H18 119.7
C17 C18 H18 119.7
C18 C19 C14 120.4(2)
C18 C19 H19 119.8
C14 C19 H19 119.8
N6 C20 C21 111.8(2)
N6 C20 H20 124.1
C21 C20 H20 124.1
C22 C21 C20 105.3(2)
C22 C21 H21 127.3
C20 C21 H21 127.3
N7 C22 C21 107.2(2)
N7 C22 H22 126.4
C21 C22 H22 126.4
N8 C23 C24 123.0(2)
N8 C23 N7 110.7(2)
C24 C23 N7 126.3(2)
C23 C24 C25 118.3(2)
C23 C24 H24 120.9
C25 C24 H24 120.9
C24 C25 C26 119.4(2)
C24 C25 C31 117.5(2)
C26 C25 C31 123.1(2)
C27 C26 C25 117.3(2)
C27 C26 H26 121.3
C25 C26 H26 121.3
N8 C27 C26 123.7(2)
N8 C27 N9 109.9(2)
C26 C27 N9 126.4(2)
N9 C28 C29 106.6(2)
N9 C28 H28 126.7
C29 C28 H28 126.7
C28 C29 C30 106.2(2)
C28 C29 H29 126.9
C30 C29 H29 126.9
N10 C30 C29 110.9(2)
N10 C30 H30 124.5
C29 C30 H30 124.5
C32 C31 C25 125.5(3)
C32 C31 H31 117.2
C25 C31 H31 117.2
C31 C32 C33 125.2(3)
C31 C32 H32 117.4
C33 C32 H32 117.4
C38 C33 C34 119.0(2)
C38 C33 C32 118.5(2)
C34 C33 C32 122.5(2)
C35 C34 C33 119.9(2)
C35 C34 H34 120.1
C33 C34 H34 120.1
C36 C35 C34 120.3(3)
C36 C35 H35 119.9
C34 C35 H35 119.9
C35 C36 C37 120.0(2)
C35 C36 H36 120
C37 C36 H36 120
C38 C37 C36 120.5(3)
C38 C37 H37 119.7
C36 C37 H37 119.7
C37 C38 C33 120.3(3)
C37 C38 H38 119.8
C33 C38 H38 119.8
N11 C39 H39A 109.5
N11 C39 H39B 109.5
H39A C39 H39B 109.5
N11 C39 H39C 109.5
H39A C39 H39C 109.5
H39B C39 H39C 109.5
N12 C40 H40A 109.5
N12 C40 H40B 109.5
H40A C40 H40B 109.5
N12 C40 H40C 109.5
H40A C40 H40C 109.5
H40B C40 H40C 109.5
N13 C41 H41A 109.5
N13 C41 H41B 109.5
H41A C41 H41B 109.5
N13 C41 H41C 109.5
H41A C41 H41C 109.5
H41B C41 H41C 109.5
F2 B1 F1 109.9(3)
F2 B1 F3 109.5(3)
F1 B1 F3 109.4(2)
F2 B1 F4 109.1(3)
F1 B1 F4 108.8(3)
F3 B1 F4 110.0(3)
F8 B2 F7 110.3(2)
F8 B2 F5 109.8(2)
F7 B2 F5 108.7(2)
F8 B2 F6 109.6(2)
F7 B2 F6 108.9(2)
F5 B2 F6 109.5(2)
C1 N1 N2 105.03(19)
C1 N1 Fe1 142.54(17)
N2 N1 Fe1 112.42(14)
C3 N2 N1 111.12(18)
C3 N2 C4 132.0(2)
N1 N2 C4 116.70(18)
C4 N3 C8 118.4(2)
C4 N3 Fe1 120.94(16)
C8 N3 Fe1 120.60(16)
C9 N4 N5 111.23(19)
C9 N4 C8 132.3(2)
N5 N4 C8 116.21(19)
C11 N5 N4 104.54(19)
C11 N5 Fe1 142.40(17)
N4 N5 Fe1 112.84(14)
C20 N6 N7 104.48(19)
C20 N6 Fe1 143.10(17)
N7 N6 Fe1 112.30(14)
C22 N7 N6 111.12(19)
C22 N7 C23 131.9(2)
N6 N7 C23 116.59(19)
C23 N8 C27 118.4(2)
C23 N8 Fe1 120.68(17)
C27 N8 Fe1 120.73(17)
C28 N9 N10 111.4(2)
C28 N9 C27 131.7(2)
N10 N9 C27 116.81(19)
C30 N10 N9 104.9(2)
C30 N10 Fe1 142.52(18)
N9 N10 Fe1 112.51(15)
O1 N11 O2 122.2(3)
O1 N11 C39 119.2(3)
O2 N11 C39 118.7(3)
O4 N12 O3 124.4(3)
O4 N12 C40 118.5(3)
O3 N12 C40 117.1(2)
O6 N13 O5 123.2(3)
O6 N13 C41 118.4(2)
O5 N13 C41 118.4(2)
N3 Fe1 N8 176.69(9)
N3 Fe1 N5 79.91(8)
N8 Fe1 N5 97.33(8)
N3 Fe1 N10 98.37(8)
N8 Fe1 N10 79.87(9)
N5 Fe1 N10 92.53(8)
N3 Fe1 N1 79.65(8)
N8 Fe1 N1 103.16(8)
N5 Fe1 N1 159.47(8)
N10 Fe1 N1 92.27(9)
N3 Fe1 N6 102.05(8)
N8 Fe1 N6 79.70(8)
N5 Fe1 N6 90.36(8)
N10 Fe1 N6 159.57(8)
N1 Fe1 N6 92.06(8)

loop_
_geom_bond_atom_site_label_1
_geom_bond_atom_site_label_2
_geom_bond_distance
C42 N14 1.436(5)
C42 H42A 0.98
C42 H42B 0.98
C42 H42C 0.98
O7 N14 1.127(5)
O8 N14 1.197(5)
C1 N1 1.329(3)
C1 C2 1.411(4)
C1 H1 0.95
C2 C3 1.370(3)
C2 H2 0.95
C3 N2 1.362(3)
C3 H3 0.95
C4 N3 1.338(3)
C4 C5 1.374(3)
C4 N2 1.406(3)
C5 C6 1.412(3)
C5 H5 0.95
C6 C7 1.405(3)
C6 C12 1.467(3)
C7 C8 1.375(3)
C7 H7 0.95
C8 N3 1.340(3)
C8 N4 1.405(3)
C9 N4 1.350(3)
C9 C10 1.364(3)
C9 H9 0.95
C10 C11 1.402(4)
C10 H10 0.95
C11 N5 1.328(3)
C11 H11 0.95
C12 C13 1.330(3)
C12 H12 0.95
C13 C14 1.466(3)
C13 H13 0.95
C14 C15 1.394(3)
C14 C19 1.399(3)
C15 C16 1.389(3)
C15 H15 0.95
C16 C17 1.383(4)
C16 H16 0.95
C17 C18 1.392(4)
C17 H17 0.95
C18 C19 1.383(3)
C18 H18 0.95
C19 H19 0.95
C20 N6 1.322(3)
C20 C21 1.409(4)
C20 H20 0.95
C21 C22 1.364(4)
C21 H21 0.95
C22 N7 1.359(3)
C22 H22 0.95
C23 N8 1.340(3)
C23 C24 1.375(3)
C23 N7 1.403(3)
C24 C25 1.400(4)
C24 H24 0.95
C25 C26 1.407(4)
C25 C31 1.474(3)
C26 C27 1.377(3)
C26 H26 0.95
C27 N8 1.340(3)
C27 N9 1.407(3)
C28 N9 1.360(3)
C28 C29 1.367(4)
C28 H28 0.95
C29 C30 1.411(4)
C29 H29 0.95
C30 N10 1.326(3)
C30 H30 0.95
C31 C32 1.321(4)
C31 H31 0.95
C32 C33 1.476(3)
C32 H32 0.95
C33 C38 1.390(4)
C33 C34 1.405(4)
C34 C35 1.397(3)
C34 H34 0.95
C35 C36 1.373(4)
C35 H35 0.95
C36 C37 1.385(4)
C36 H36 0.95
C37 C38 1.384(4)
C37 H37 0.95
C38 H38 0.95
C39 N11 1.467(4)
C39 H39A 0.98
C39 H39B 0.98
C39 H39C 0.98
C40 N12 1.476(3)
C40 H40A 0.98
C40 H40B 0.98
C40 H40C 0.98
C41 N13 1.477(4)
C41 H41A 0.98
C41 H41B 0.98
C41 H41C 0.98
B1 F2 1.389(4)
B1 F1 1.392(4)
B1 F3 1.392(3)
B1 F4 1.396(4)
B2 F8 1.388(3)
B2 F7 1.394(3)
B2 F5 1.395(3)
B2 F6 1.402(3)
N1 N2 1.381(3)
N1 Fe1 1.986(2)
N3 Fe1 1.8991(19)
N4 N5 1.387(3)
N5 Fe1 1.971(2)
N6 N7 1.384(3)
N6 Fe1 1.992(2)
N8 Fe1 1.901(2)
N9 N10 1.384(3)
N10 Fe1 1.972(2)
N11 O1 1.217(3)
N11 O2 1.221(3)
N12 O4 1.215(3)
N12 O3 1.228(3)
N13 O6 1.219(3)
N13 O5 1.221(3)
